data_2208956
loop_
_publ_author_name
'Ahmad, Aftab'
'Khan, Azim'
'Ali, Saqib'
'Parvez, Masood'

_publ_section_title
;
 Bis(cyclopentenylacetato)tetramethyldistannoxane dimer
;
_journal_coeditor_code LH2056
_journal_issue 5
_journal_name_full 'Acta Crystallographica Section E'
_journal_page_first m1167
_journal_page_last m1169
_journal_paper_doi 10.1107/S1600536806014966
_journal_volume 62
_journal_year 2006
_chemical_formula_iupac '[Sn4 (C1 H3)8 (C7 H9 O2)4 O2]'
_chemical_formula_moiety 'C36 H60 O10 Sn4'
_chemical_formula_sum 'C36 H60 O10 Sn4'
_chemical_formula_weight 1127.60
_chemical_name_common
;
bis(cyclopentenylacetato)tetramethyldistannoxane dimer
;
_chemical_name_systematic
;
tetra-\m~2~-(cyclopent-2-enyl)acetato-
1:2\k^2^O:O';1:3\k^2^O:O';2:4\k^2^O:O';3:4\k^2^O:O'-octamethyl-
1\k^2^C,2\k^2^C,3\k^2^C,4\k^2^C-di-\m~3~-oxo-1:2:3\k^3^O;2:3:4\k^3^O-tetratin
;
_space_group_IT_number 2
_symmetry_cell_setting triclinic
_symmetry_space_group_name_Hall '-P 1'
_symmetry_space_group_name_H-M 'P -1'
_atom_sites_solution_hydrogens geom
_atom_sites_solution_primary direct
_atom_sites_solution_secondary difmap
_cell_angle_alpha 84.584(9)
_cell_angle_beta 76.014(9)
_cell_angle_gamma 89.404(15)
_cell_formula_units_Z 1
_cell_length_a 7.572(2)
_cell_length_b 11.154(3)
_cell_length_c 13.387(4)
_cell_measurement_reflns_used 9218
_cell_measurement_temperature 173(2)
_cell_measurement_theta_max 27.5
_cell_measurement_theta_min 3.5
_cell_volume 1092.1(5)
_computing_cell_refinement 'DENZO (Otwinowski & Minor, 1997)'
_computing_data_collection 'COLLECT (Nonius, 1998)'
_computing_data_reduction 'SCALEPACK (Otwinowski & Minor, 1997)'
_computing_molecular_graphics 'ORTEPII (Johnson, 1976)'
_computing_publication_material 'SHELXL97 (Sheldrick, 1997)'
_computing_structure_refinement 'SHELXL97 (Sheldrick, 1997)'
_computing_structure_solution 'SAPI91 (Fan, 1991)'
_diffrn_ambient_temperature 173(2)
_diffrn_measured_fraction_theta_full 0.992
_diffrn_measured_fraction_theta_max 0.992
_diffrn_measurement_device_type 'Bruker Nonius KappaCCD area-detector'
_diffrn_measurement_method '\w and \f'
_diffrn_radiation_monochromator graphite
_diffrn_radiation_source 'fine-focus sealed tube'
_diffrn_radiation_type MoK\a
_diffrn_radiation_wavelength 0.71073
_diffrn_reflns_av_R_equivalents 0.037
_diffrn_reflns_av_sigmaI/netI 0.061
_diffrn_reflns_limit_h_max 9
_diffrn_reflns_limit_h_min -9
_diffrn_reflns_limit_k_max 14
_diffrn_reflns_limit_k_min -14
_diffrn_reflns_limit_l_max 17
_diffrn_reflns_limit_l_min -17
_diffrn_reflns_number 9216
_diffrn_reflns_theta_full 27.5
_diffrn_reflns_theta_max 27.5
_diffrn_reflns_theta_min 3.5
_exptl_absorpt_coefficient_mu 2.31
_exptl_absorpt_correction_T_max 0.837
_exptl_absorpt_correction_T_min 0.802
_exptl_absorpt_correction_type multi-scan
_exptl_absorpt_process_details '(SORTAV; Blessing, 1997)'
_exptl_crystal_colour colourless
_exptl_crystal_density_diffrn 1.714
_exptl_crystal_density_method 'not measured'
_exptl_crystal_description prism
_exptl_crystal_F_000 556
_exptl_crystal_size_max 0.10
_exptl_crystal_size_mid 0.09
_exptl_crystal_size_min 0.08
_refine_diff_density_max 0.61
_refine_diff_density_min -0.79
_refine_ls_extinction_method none
_refine_ls_goodness_of_fit_ref 0.97
_refine_ls_hydrogen_treatment constr
_refine_ls_matrix_type full
_refine_ls_number_parameters 237
_refine_ls_number_reflns 4974
_refine_ls_number_restraints 0
_refine_ls_restrained_S_all 0.97
_refine_ls_R_factor_all 0.062
_refine_ls_R_factor_gt 0.036
_refine_ls_shift/su_max 0.003
_refine_ls_shift/su_mean 0.000
_refine_ls_structure_factor_coef Fsqd
_refine_ls_weighting_details 'calc w = 1/[\s^2^(Fo^2^)+(0.0404P)^2^] where P=(Fo^2^+2Fc^2^)/3'
_refine_ls_weighting_scheme calc
_refine_ls_wR_factor_gt 0.074
_refine_ls_wR_factor_ref 0.084
_reflns_number_gt 3581
_reflns_number_total 4974
_reflns_threshold_expression I>2\s(I)
_cod_data_source_file lh2056.cif
_cod_data_source_block I
_cod_depositor_comments
;
The following automatic conversions were performed:
'_symmetry_cell_setting' value 'Triclinic' changed to 'triclinic'
according to '/home/saulius/struct/CIF-dictionaries/cif_core.dic'
dictionary named 'cif_core.dic' version 2.4.1 from 2010-06-29.

Automatic conversion script
Id: cif_fix_enum 1527 2010-12-29 10:47:43Z saulius 

The following automatic conversions were performed:

'_symmetry_cell_setting' value 'Triclinic' changed to 'triclinic'
according to /home/saulius/struct/CIF-dictionaries/cif_core.dic
dictionary named 'cif_core.dic' version 2.4.1 from 2010-06-29.

Automatic conversion script
Id: cif_fix_values 1715 2011-07-08 13:25:40Z adriana 
;
_cod_database_code 2208956
_cod_database_fobs_code 2208956

loop_
_symmetry_equiv_pos_as_xyz
'x, y, z'
'-x, -y, -z'

loop_
_atom_site_type_symbol
_atom_site_label
_atom_site_fract_x
_atom_site_fract_y
_atom_site_fract_z
_atom_site_U_iso_or_equiv
_atom_site_adp_type
_atom_site_calc_flag
_atom_site_refinement_flags
_atom_site_occupancy
_atom_site_disorder_assembly
_atom_site_disorder_group
Sn Sn1 0.01104(3) 0.44836(2) 0.61638(2) 0.02754(10) Uani d . 1 . .
Sn Sn2 0.00626(3) 0.21358(2) 0.44736(2) 0.02822(10) Uani d . 1 . .
C C1 0.2889(5) 0.4199(4) 0.6087(4) 0.0487(12) Uani d . 1 . .
H H1A 0.3565 0.4959 0.5853 0.073 Uiso calc R 1 . .
H H1B 0.3353 0.3602 0.5599 0.073 Uiso calc R 1 . .
H H1C 0.3042 0.3903 0.6773 0.073 Uiso calc R 1 . .
C C3 -0.2578(5) 0.4013(4) 0.6989(3) 0.0424(11) Uani d . 1 . .
H H3A -0.3258 0.4745 0.7171 0.064 Uiso calc R 1 . .
H H3B -0.2550 0.3501 0.7621 0.064 Uiso calc R 1 . .
H H3C -0.3173 0.3575 0.6557 0.064 Uiso calc R 1 . .
C C5 0.2830(5) 0.1724(4) 0.4014(4) 0.0445(12) Uani d . 1 . .
H H5A 0.3547 0.2472 0.3802 0.067 Uiso calc R 1 . .
H H5B 0.3028 0.1228 0.3432 0.067 Uiso calc R 1 . .
H H5C 0.3209 0.1281 0.4593 0.067 Uiso calc R 1 . .
C C7 -0.2727(5) 0.1707(4) 0.4812(4) 0.0443(12) Uani d . 1 . .
H H7A -0.3434 0.2448 0.4882 0.066 Uiso calc R 1 . .
H H7B -0.3061 0.1183 0.5460 0.066 Uiso calc R 1 . .
H H7C -0.2987 0.1289 0.4250 0.066 Uiso calc R 1 . .
O O1 0.0050(3) 0.3935(2) 0.46921(19) 0.0291(6) Uani d . 1 . .
O O2 -0.0210(5) 0.4483(3) 0.2460(2) 0.0595(9) Uani d . 1 . .
O O3 0.0058(5) 0.2544(3) 0.2821(2) 0.0595(9) Uani d . 1 . .
C C9 -0.0161(5) 0.3426(4) 0.2229(3) 0.0313(9) Uani d . 1 . .
C C10 -0.0391(5) 0.3232(4) 0.1173(3) 0.0367(10) Uani d . 1 . .
H H10A -0.0496 0.2357 0.1123 0.044 Uiso calc R 1 . .
H H10B 0.0709 0.3538 0.0649 0.044 Uiso calc R 1 . .
C C11 -0.2043(5) 0.3848(4) 0.0926(3) 0.0411(11) Uani d . 1 . .
H H11 -0.1925 0.4735 0.0957 0.049 Uiso calc R 1 . .
C C12 -0.3831(6) 0.3390(6) 0.1665(4) 0.0620(15) Uani d . 1 . .
H H12A -0.3624 0.2629 0.2061 0.074 Uiso calc R 1 . .
H H12B -0.4300 0.3991 0.2161 0.074 Uiso calc R 1 . .
C C13 -0.5127(7) 0.3194(6) 0.1072(4) 0.0716(17) Uani d . 1 . .
H H13A -0.6084 0.3813 0.1178 0.086 Uiso calc R 1 . .
H H13B -0.5711 0.2391 0.1285 0.086 Uiso calc R 1 . .
C C14 -0.4113(7) 0.3275(6) -0.0025(4) 0.0740(18) Uani d . 1 . .
H H14 -0.4617 0.3109 -0.0582 0.089 Uiso calc R 1 . .
C C15 -0.2345(6) 0.3621(5) -0.0124(3) 0.0535(13) Uani d . 1 . .
H H15 -0.1439 0.3707 -0.0757 0.064 Uiso calc R 1 . .
O O4 0.0134(4) 0.2107(3) 0.6137(2) 0.0362(7) Uani d . 1 A .
O O5 -0.0040(4) 0.0159(3) 0.6127(3) 0.0586(9) Uani d . 1 A .
C C16 0.0052(5) 0.1032(4) 0.6598(3) 0.0345(10) Uani d . 1 . .
C C17 0.0089(7) 0.0896(6) 0.7710(4) 0.0719(18) Uani d . 1 A 1
H H17A -0.0958 0.1333 0.8102 0.086 Uiso calc PR 0.706(11) B 1
H H17B -0.0085 0.0032 0.7964 0.086 Uiso calc PR 0.706(11) B 1
C C18 0.1690(9) 0.1313(7) 0.7934(5) 0.047(2) Uani d P 0.706(11) A 1
H H18 0.1858 0.2193 0.7704 0.056 Uiso calc PR 0.706(11) B 1
C C19 0.3456(7) 0.0633(7) 0.7441(4) 0.085(2) Uani d . 1 A 1
H H19A 0.3141 -0.0173 0.7279 0.102 Uiso calc PR 0.706(11) B 1
H H19B 0.4126 0.1091 0.6793 0.102 Uiso calc PR 0.706(11) B 1
C C20 0.4567(8) 0.0521(7) 0.8190(6) 0.100(2) Uani d . 1 A 1
H H20A 0.5157 -0.0275 0.8192 0.120 Uiso calc R 1 A 1
H H20B 0.5523 0.1157 0.8027 0.120 Uiso calc R 1 A 1
C C21 0.3329(9) 0.0652(6) 0.9182(5) 0.085(2) Uani d . 1 A 1
H H21 0.3610 0.0448 0.9831 0.102 Uiso calc PR 0.706(11) B 1
C C22 0.170(3) 0.1107(14) 0.9062(13) 0.082(5) Uani d P 0.706(11) A 1
H H22 0.0707 0.1271 0.9616 0.098 Uiso calc PR 0.706(11) B 1
H H17C -0.0124 0.1710 0.7949 0.086 Uiso calc PR 0.294(11) B 2
H H17D -0.1002 0.0406 0.8070 0.086 Uiso calc PR 0.294(11) B 2
C C18' 0.150(2) 0.0425(18) 0.8111(12) 0.047(2) Uani d P 0.294(11) A 2
H H18' 0.1314 -0.0466 0.8149 0.056 Uiso calc PR 0.294(11) B 2
H H19C 0.3782 0.0020 0.6941 0.102 Uiso calc PR 0.294(11) B 2
H H19D 0.3597 0.1444 0.7058 0.102 Uiso calc PR 0.294(11) B 2
H H21' 0.3702 0.0753 0.9798 0.102 Uiso calc PR 0.294(11) B 2
C C22' 0.185(7) 0.062(4) 0.913(4) 0.082(5) Uani d P 0.294(11) A 2
H H22' 0.0878 0.0708 0.9718 0.098 Uiso calc PR 0.294(11) B 2

loop_
_atom_site_aniso_label
_atom_site_aniso_U_11
_atom_site_aniso_U_22
_atom_site_aniso_U_33
_atom_site_aniso_U_12
_atom_site_aniso_U_13
_atom_site_aniso_U_23
Sn1 0.03292(17) 0.02655(17) 0.02504(16) -0.00020(12) -0.01119(12) -0.00104(12)
Sn2 0.03069(16) 0.02551(17) 0.02923(17) 0.00312(11) -0.00784(12) -0.00516(12)
C1 0.037(2) 0.045(3) 0.068(4) -0.001(2) -0.024(2) 0.004(3)
C3 0.041(2) 0.041(3) 0.039(3) 0.000(2) 0.002(2) -0.005(2)
C5 0.034(2) 0.040(3) 0.052(3) 0.0042(19) 0.005(2) -0.004(2)
C7 0.033(2) 0.036(3) 0.069(3) 0.0009(19) -0.018(2) -0.014(2)
O1 0.0400(15) 0.0236(15) 0.0254(15) 0.0013(12) -0.0100(12) -0.0059(12)
O2 0.112(3) 0.042(2) 0.0336(19) -0.0091(19) -0.0341(19) -0.0042(16)
O3 0.108(3) 0.044(2) 0.0307(19) 0.0124(19) -0.0258(19) -0.0055(16)
C9 0.026(2) 0.047(3) 0.020(2) -0.0023(18) -0.0037(16) -0.003(2)
C10 0.039(2) 0.043(3) 0.030(2) 0.0016(19) -0.0099(19) -0.011(2)
C11 0.045(3) 0.055(3) 0.024(2) 0.000(2) -0.0094(19) -0.007(2)
C12 0.041(3) 0.103(5) 0.040(3) 0.000(3) -0.003(2) -0.014(3)
C13 0.060(3) 0.102(5) 0.055(4) -0.018(3) -0.017(3) -0.005(3)
C14 0.073(4) 0.115(5) 0.039(3) -0.026(3) -0.021(3) -0.008(3)
C15 0.050(3) 0.087(4) 0.027(2) -0.006(3) -0.016(2) -0.005(3)
O4 0.0435(16) 0.0355(18) 0.0312(16) 0.0019(13) -0.0127(13) -0.0028(14)
O5 0.068(2) 0.032(2) 0.075(3) 0.0029(16) -0.0166(19) -0.0021(18)
C16 0.028(2) 0.037(3) 0.035(2) 0.0066(19) -0.0020(18) 0.004(2)
C17 0.057(3) 0.123(6) 0.030(3) 0.027(3) -0.010(2) 0.014(3)
C18 0.063(4) 0.047(4) 0.035(4) -0.004(4) -0.021(3) 0.001(3)
C19 0.049(3) 0.157(7) 0.057(4) 0.023(4) -0.019(3) -0.033(4)
C20 0.068(4) 0.141(7) 0.103(6) 0.021(4) -0.036(4) -0.033(5)
C21 0.095(5) 0.113(6) 0.064(4) 0.026(4) -0.052(4) -0.014(4)
C22 0.094(6) 0.124(15) 0.039(4) 0.054(9) -0.034(4) -0.026(8)
C17' 0.057(3) 0.123(6) 0.030(3) 0.027(3) -0.010(2) 0.014(3)
C18' 0.063(4) 0.047(4) 0.035(4) -0.004(4) -0.021(3) 0.001(3)
C19' 0.049(3) 0.157(7) 0.057(4) 0.023(4) -0.019(3) -0.033(4)
C20' 0.068(4) 0.141(7) 0.103(6) 0.021(4) -0.036(4) -0.033(5)
C21' 0.095(5) 0.113(6) 0.064(4) 0.026(4) -0.052(4) -0.014(4)
C22' 0.094(6) 0.124(15) 0.039(4) 0.054(9) -0.034(4) -0.026(8)

loop_
_atom_type_symbol
_atom_type_description
_atom_type_scat_dispersion_real
_atom_type_scat_dispersion_imag
_atom_type_scat_source
C C 0.0033 0.0016 'International Tables Vol C Tables 4.2.6.8 and 6.1.1.4'
H H 0.0000 0.0000 'International Tables Vol C Tables 4.2.6.8 and 6.1.1.4'
O O 0.0106 0.0060 'International Tables Vol C Tables 4.2.6.8 and 6.1.1.4'
Sn Sn -0.6537 1.4246 'International Tables Vol C Tables 4.2.6.8 and 6.1.1.4'

loop_
_geom_angle_atom_site_label_1
_geom_angle_atom_site_label_2
_geom_angle_atom_site_label_3
_geom_angle_site_symmetry_1
_geom_angle_site_symmetry_3
_geom_angle
_geom_angle_publ_flag
O1 Sn1 C1 2_566 . 106.63(15) y
O1 Sn1 C3 2_566 . 106.36(14) y
C1 Sn1 C3 . . 145.21(19) y
O1 Sn1 O1 2_566 . 76.74(11) y
C1 Sn1 O1 . . 98.32(15) y
C3 Sn1 O1 . . 99.69(14) y
O1 Sn1 O2 2_566 2_566 89.75(11) y
C1 Sn1 O2 . 2_566 84.06(17) y
C3 Sn1 O2 . 2_566 85.31(15) y
O1 Sn1 O2 . 2_566 166.42(11) y
O1 Sn1 O4 2_566 . 143.97(10) y
C1 Sn1 O4 . . 81.41(14) y
C3 Sn1 O4 . . 78.49(13) y
O1 Sn1 O4 . . 67.29(9) y
O2 Sn1 O4 2_566 . 126.25(10) y
O1 Sn2 C5 . . 104.20(14) y
O1 Sn2 C7 . . 102.44(14) y
C5 Sn2 C7 . . 153.34(17) y
O1 Sn2 O3 . . 91.70(11) y
C5 Sn2 O3 . . 88.71(16) y
C7 Sn2 O3 . . 89.67(17) y
O1 Sn2 O4 . . 77.33(10) y
C5 Sn2 O4 . . 92.66(15) y
C7 Sn2 O4 . . 93.96(15) y
O3 Sn2 O4 . . 168.95(12) y
Sn1 C1 H1A . . 109.5 ?
Sn1 C1 H1B . . 109.5 ?
H1A C1 H1B . . 109.5 ?
Sn1 C1 H1C . . 109.5 ?
H1A C1 H1C . . 109.5 ?
H1B C1 H1C . . 109.5 ?
Sn1 C3 H3A . . 109.5 ?
Sn1 C3 H3B . . 109.5 ?
H3A C3 H3B . . 109.5 ?
Sn1 C3 H3C . . 109.5 ?
H3A C3 H3C . . 109.5 ?
H3B C3 H3C . . 109.5 ?
Sn2 C5 H5A . . 109.5 ?
Sn2 C5 H5B . . 109.5 ?
H5A C5 H5B . . 109.5 ?
Sn2 C5 H5C . . 109.5 ?
H5A C5 H5C . . 109.5 ?
H5B C5 H5C . . 109.5 ?
Sn2 C7 H7A . . 109.5 ?
Sn2 C7 H7B . . 109.5 ?
H7A C7 H7B . . 109.5 ?
Sn2 C7 H7C . . 109.5 ?
H7A C7 H7C . . 109.5 ?
H7B C7 H7C . . 109.5 ?
Sn1 O1 Sn2 2_566 . 136.57(13) ?
Sn1 O1 Sn1 2_566 . 103.26(11) ?
Sn2 O1 Sn1 . . 120.12(12) ?
C9 O2 Sn1 . 2_566 139.4(3) ?
C9 O3 Sn2 . . 138.3(3) ?
O3 C9 O2 . . 123.6(4) ?
O3 C9 C10 . . 119.3(4) ?
O2 C9 C10 . . 117.1(4) ?
C9 C10 C11 . . 113.2(3) ?
C9 C10 H10A . . 108.9 ?
C11 C10 H10A . . 108.9 ?
C9 C10 H10B . . 108.9 ?
C11 C10 H10B . . 108.9 ?
H10A C10 H10B . . 107.7 ?
C10 C11 C15 . . 114.1(4) ?
C10 C11 C12 . . 112.9(4) ?
C15 C11 C12 . . 102.3(3) ?
C10 C11 H11 . . 109.1 ?
C15 C11 H11 . . 109.1 ?
C12 C11 H11 . . 109.1 ?
C13 C12 C11 . . 108.8(4) ?
C13 C12 H12A . . 109.9 ?
C11 C12 H12A . . 109.9 ?
C13 C12 H12B . . 109.9 ?
C11 C12 H12B . . 109.9 ?
H12A C12 H12B . . 108.3 ?
C12 C13 C14 . . 106.8(4) ?
C12 C13 H13A . . 110.4 ?
C14 C13 H13A . . 110.4 ?
C12 C13 H13B . . 110.4 ?
C14 C13 H13B . . 110.4 ?
H13A C13 H13B . . 108.6 ?
C15 C14 C13 . . 110.5(4) ?
C15 C14 H14 . . 124.8 ?
C13 C14 H14 . . 124.8 ?
C14 C15 C11 . . 110.1(4) ?
C14 C15 H15 . . 124.9 ?
C11 C15 H15 . . 124.9 ?
C16 O4 Sn2 . . 113.0(3) ?
C16 O4 Sn1 . . 151.5(3) ?
Sn2 O4 Sn1 . . 95.26(10) ?
O5 C16 O4 . . 120.4(4) ?
O5 C16 C17 . . 121.5(4) ?
O4 C16 C17 . . 118.1(4) ?
C18 C17 C16 . . 115.5(5) ?
C18 C17 H17A . . 108.4 ?
C16 C17 H17A . . 108.4 ?
C18 C17 H17B . . 108.4 ?
C16 C17 H17B . . 108.4 ?
H17A C17 H17B . . 107.5 ?
C17 C18 C22 . . 113.7(10) ?
C17 C18 C19 . . 114.7(6) ?
C22 C18 C19 . . 100.3(7) ?
C17 C18 H18 . . 109.3 ?
C22 C18 H18 . . 109.3 ?
C19 C18 H18 . . 109.3 ?
C20 C19 C18 . . 107.3(5) ?
C20 C19 H19A . . 110.3 ?
C18 C19 H19A . . 110.3 ?
C20 C19 H19B . . 110.3 ?
C18 C19 H19B . . 110.3 ?
H19A C19 H19B . . 108.5 ?
C21 C20 C19 . . 105.7(5) ?
C21 C20 H20A . . 110.6 ?
C19 C20 H20A . . 110.6 ?
C21 C20 H20B . . 110.6 ?
C19 C20 H20B . . 110.6 ?
H20A C20 H20B . . 108.7 ?
C22 C21 C20 . . 111.0(9) ?
C22 C21 H21 . . 124.5 ?
C20 C21 H21 . . 124.5 ?
C21 C22 C18 . . 111.1(12) ?
C21 C22 H22 . . 124.5 ?
C18 C22 H22 . . 124.5 ?
C22' C18' H18' . . 103.8 ?
C18' C22' H22' . . 121.3 ?

loop_
_geom_bond_atom_site_label_1
_geom_bond_atom_site_label_2
_geom_bond_site_symmetry_2
_geom_bond_distance
_geom_bond_publ_flag
Sn1 O1 2_566 2.030(3) y
Sn1 C1 . 2.104(4) y
Sn1 C3 . 2.113(4) y
Sn1 O1 . 2.128(3) y
Sn1 O2 2_566 2.280(3) y
Sn1 O4 . 2.654(3) y
Sn2 O1 . 2.054(3) y
Sn2 C5 . 2.095(4) y
Sn2 C7 . 2.101(4) y
Sn2 O3 . 2.218(3) y
Sn2 O4 . 2.238(3) y
C1 H1A . 0.9800 ?
C1 H1B . 0.9800 ?
C1 H1C . 0.9800 ?
C3 H3A . 0.9800 ?
C3 H3B . 0.9800 ?
C3 H3C . 0.9800 ?
C5 H5A . 0.9800 ?
C5 H5B . 0.9800 ?
C5 H5C . 0.9800 ?
C7 H7A . 0.9800 ?
C7 H7B . 0.9800 ?
C7 H7C . 0.9800 ?
O1 Sn1 2_566 2.030(3) ?
O2 C9 . 1.245(5) y
O2 Sn1 2_566 2.280(3) ?
O3 C9 . 1.239(5) y
C9 C10 . 1.502(6) ?
C10 C11 . 1.511(6) ?
C10 H10A . 0.9900 ?
C10 H10B . 0.9900 ?
C11 C15 . 1.522(6) ?
C11 C12 . 1.531(6) ?
C11 H11 . 1.0000 ?
C12 C13 . 1.433(6) ?
C12 H12A . 0.9900 ?
C12 H12B . 0.9900 ?
C13 C14 . 1.478(7) ?
C13 H13A . 0.9900 ?
C13 H13B . 0.9900 ?
C14 C15 . 1.369(6) ?
C14 H14 . 0.9500 ?
C15 H15 . 0.9500 ?
O4 C16 . 1.291(5) ?
O5 C16 . 1.220(5) ?
C16 C17 . 1.489(6) ?
C17 C18 . 1.411(8) ?
C17 H17A . 0.9900 ?
C17 H17B . 0.9900 ?
C18 C22 . 1.508(17) ?
C18 C19 . 1.564(8) ?
C18 H18 . 1.0000 ?
C19 C20 . 1.453(8) ?
C19 H19A . 0.9900 ?
C19 H19B . 0.9900 ?
C20 C21 . 1.447(8) ?
C20 H20A . 0.9900 ?
C20 H20B . 0.9900 ?
C21 C22 . 1.368(16) ?
C21 H21 . 0.9500 ?
C22 H22 . 0.9500 ?
C18' C22' . 1.49(5) ?
C18' H18' . 1.0000 ?
C22' H22' . 0.9500 ?

loop_
_geom_torsion_atom_site_label_1
_geom_torsion_atom_site_label_2
_geom_torsion_atom_site_label_3
_geom_torsion_atom_site_label_4
_geom_torsion_site_symmetry_1
_geom_torsion_site_symmetry_4
_geom_torsion
C5 Sn2 O1 Sn1 . 2_566 93.6(2)
C7 Sn2 O1 Sn1 . 2_566 -85.5(2)
O3 Sn2 O1 Sn1 . 2_566 4.5(2)
O4 Sn2 O1 Sn1 . 2_566 -176.9(2)
O5 Sn2 O1 Sn1 . 2_566 -173.47(14)
O2 Sn2 O1 Sn1 . 2_566 0.98(14)
C5 Sn2 O1 Sn1 . . -89.47(18)
C7 Sn2 O1 Sn1 . . 91.39(18)
O3 Sn2 O1 Sn1 . . -178.57(14)
O4 Sn2 O1 Sn1 . . 0.08(11)
O5 Sn2 O1 Sn1 . . 3.46(18)
O2 Sn2 O1 Sn1 . . 177.92(16)
O1 Sn1 O1 Sn1 2_566 2_566 0.0
C1 Sn1 O1 Sn1 . 2_566 -105.23(15)
C3 Sn1 O1 Sn1 . 2_566 104.67(15)
O2 Sn1 O1 Sn1 2_566 2_566 -6.0(5)
O4 Sn1 O1 Sn1 . 2_566 177.76(13)
O1 Sn1 O1 Sn2 2_566 . -177.84(19)
C1 Sn1 O1 Sn2 . . 76.94(17)
C3 Sn1 O1 Sn2 . . -73.16(17)
O2 Sn1 O1 Sn2 2_566 . 176.1(4)
O4 Sn1 O1 Sn2 . . -0.07(10)
Sn1 Sn1 O1 Sn2 2_566 . -177.84(19)
O1 Sn2 O3 C9 . . -10.9(5)
C5 Sn2 O3 C9 . . -115.1(5)
C7 Sn2 O3 C9 . . 91.5(5)
O4 Sn2 O3 C9 . . -17.8(10)
O5 Sn2 O3 C9 . . 166.2(4)
O2 Sn2 O3 C9 . . -5.7(4)
Sn2 O3 C9 O2 . . 11.3(7)
Sn2 O3 C9 C10 . . -168.4(3)
Sn1 O2 C9 O3 2_566 . -3.2(7)
Sn2 O2 C9 O3 . . -5.2(3)
Sn1 O2 C9 C10 2_566 . 176.6(3)
Sn2 O2 C9 C10 . . 174.6(4)
O3 C9 C10 C11 . . 128.8(4)
O2 C9 C10 C11 . . -51.0(5)
C9 C10 C11 C15 . . -177.6(4)
C9 C10 C11 C12 . . -61.4(5)
C10 C11 C12 C13 . . -135.1(5)
C15 C11 C12 C13 . . -12.0(6)
C11 C12 C13 C14 . . 11.3(7)
C12 C13 C14 C15 . . -5.9(8)
C13 C14 C15 C11 . . -2.0(7)
C10 C11 C15 C14 . . 130.7(5)
C12 C11 C15 C14 . . 8.4(6)
O1 Sn2 O4 C16 . . 176.0(3)
C5 Sn2 O4 C16 . . -80.1(3)
C7 Sn2 O4 C16 . . 74.1(3)
O3 Sn2 O4 C16 . . -177.0(5)
O5 Sn2 O4 C16 . . -0.2(2)
O1 Sn2 O4 Sn1 . . -0.06(7)
C5 Sn2 O4 Sn1 . . 103.91(14)
C7 Sn2 O4 Sn1 . . -101.93(14)
O3 Sn2 O4 Sn1 . . 7.0(6)
O1 Sn1 O4 C16 2_566 . -168.5(5)
C1 Sn1 O4 C16 . . 84.9(5)
C3 Sn1 O4 C16 . . -66.5(5)
O1 Sn1 O4 C16 . . -172.2(5)
O2 Sn1 O4 C16 2_566 . 8.9(5)
Sn1 Sn1 O4 C16 2_566 . -170.8(5)
O1 Sn1 O4 Sn2 2_566 . 3.8(2)
C1 Sn1 O4 Sn2 . . -102.76(16)
C3 Sn1 O4 Sn2 . . 105.80(15)
O1 Sn1 O4 Sn2 . . 0.06(8)
O2 Sn1 O4 Sn2 2_566 . -178.84(11)
Sn1 Sn1 O4 Sn2 2_566 . 1.46(9)
Sn2 O4 C16 O5 . . 0.5(5)
Sn1 O4 C16 O5 . . 172.1(3)
Sn2 O4 C16 C17 . . -180.0(3)
Sn1 O4 C16 C17 . . -8.3(7)
O5 C16 C17 C18 . . 116.8(6)
O4 C16 C17 C18 . . -62.7(7)
C16 C17 C18 C22 . . -177.4(7)
C16 C17 C18 C19 . . -62.9(8)
C17 C18 C19 C20 . . -142.2(6)
C22 C18 C19 C20 . . -20.0(11)
C18 C19 C20 C21 . . 21.4(8)
C19 C20 C21 C22 . . -14.3(12)
C20 C21 C22 C18 . . 0.9(16)
C17 C18 C22 C21 . . 134.5(12)
C19 C18 C22 C21 . . 11.7(15)
